data_1553293
loop_
_publ_author_name
'Zhou, Haibo'
'Li, Liyuan'
'Wu, Chongming'
'Kurt\'an, Tibor'
'M\'andi, Attila'
'Liu, Yankai'
'Gu, Qianqun'
'Zhu, Tianjiao'
'Guo, Peng'
'Li, Dehai'

_publ_section_title
;
 Penipyridones A-F, Pyridone Alkaloids from Penicillium funiculosum.
;
_journal_issue 7
_journal_name_full 'Journal of natural products'
_journal_page_first 1783
_journal_page_last 1790
_journal_paper_doi 10.1021/acs.jnatprod.6b00218
_journal_volume 79
_journal_year 2016
_chemical_absolute_configuration ad
_chemical_formula_sum 'C13 H12 N2 O3'
_chemical_formula_weight 244.25
_space_group_crystal_system orthorhombic
_space_group_IT_number 19
_space_group_name_Hall 'P 2ac 2ab'
_space_group_name_H-M_alt 'P 21 21 21'
_atom_sites_solution_hydrogens geom
_audit_creation_method SHELXL-2013
_cell_angle_alpha 90
_cell_angle_beta 90
_cell_angle_gamma 90
_cell_formula_units_Z 4
_cell_length_a 6.52010(10)
_cell_length_b 7.23180(10)
_cell_length_c 24.7168(4)
_cell_measurement_reflns_used 7587
_cell_measurement_temperature 290(2)
_cell_measurement_theta_max 71.7976
_cell_measurement_theta_min 5.3646
_cell_volume 1165.45(3)
_computing_cell_refinement 'CrysAlisPro (Agilent Technologies)'
_computing_data_collection 'CrysAlisPro (Agilent Technologies)'
_computing_data_reduction 'CrysAlisPro (Agilent Technologies)'
_computing_molecular_graphics 'Ortep-3 (L. J. Farrugia, 2001)'
_computing_publication_material SHELXL-2013
_computing_structure_refinement 'SHELXL-2013 (Sheldrick, 2013)'
_computing_structure_solution 'SHELXS-97 (Sheldrick, 1997)'
_diffrn_ambient_temperature 290(2)
_diffrn_detector_area_resol_mean 15.9149
_diffrn_measured_fraction_theta_full 0.996
_diffrn_measured_fraction_theta_max 0.993
_diffrn_measurement_device_type 'Gemini S Ultra, Agilent Technologies'
_diffrn_measurement_method '\w scans'
_diffrn_radiation_type CuK\a
_diffrn_radiation_wavelength 1.54184
_diffrn_reflns_av_R_equivalents 0.0198
_diffrn_reflns_av_unetI/netI 0.0156
_diffrn_reflns_Laue_measured_fraction_full 0.996
_diffrn_reflns_Laue_measured_fraction_max 0.993
_diffrn_reflns_limit_h_max 7
_diffrn_reflns_limit_h_min -8
_diffrn_reflns_limit_k_max 8
_diffrn_reflns_limit_k_min -8
_diffrn_reflns_limit_l_max 28
_diffrn_reflns_limit_l_min -30
_diffrn_reflns_number 9502
_diffrn_reflns_point_group_measured_fraction_full 0.997
_diffrn_reflns_point_group_measured_fraction_max 0.987
_diffrn_reflns_theta_full 67.684
_diffrn_reflns_theta_max 71.942
_diffrn_reflns_theta_min 6.377
_diffrn_source 'Enhance Ultra (Cu) X-ray Source'
_exptl_absorpt_coefficient_mu 0.836
_exptl_absorpt_correction_T_max 1.00000
_exptl_absorpt_correction_T_min 0.71765
_exptl_absorpt_correction_type multi-scan
_exptl_absorpt_process_details
;
CrysAlisPro, Agilent Technologies,
Version 1.171.35.19 (release 27-10-2011 CrysAlis171 .NET)
(compiled Oct 27 2011,15:02:11)
Empirical absorption correction using spherical harmonics,
 implemented in SCALE3 ABSPACK scaling algorithm.
;
_exptl_crystal_colour colorless
_exptl_crystal_density_diffrn 1.392
_exptl_crystal_description block
_exptl_crystal_F_000 512
_exptl_crystal_size_max 0.360
_exptl_crystal_size_mid 0.320
_exptl_crystal_size_min 0.300
_refine_diff_density_max 0.164
_refine_diff_density_min -0.141
_refine_diff_density_rms 0.031
_refine_ls_abs_structure_details
;
 Flack x determined using 884 quotients [(I+)-(I-)]/[(I+)+(I-)]
 (Parsons and Flack (2004), Acta Cryst. A60, s61).
;
_refine_ls_abs_structure_Flack -0.03(13)
_refine_ls_extinction_method none
_refine_ls_goodness_of_fit_ref 1.039
_refine_ls_hydrogen_treatment constr
_refine_ls_matrix_type full
_refine_ls_number_parameters 164
_refine_ls_number_reflns 2246
_refine_ls_number_restraints 0
_refine_ls_restrained_S_all 1.039
_refine_ls_R_factor_all 0.0300
_refine_ls_R_factor_gt 0.0298
_refine_ls_shift/su_max 0.000
_refine_ls_shift/su_mean 0.000
_refine_ls_structure_factor_coef Fsqd
_refine_ls_weighting_details 'w=1/[\s^2^(Fo^2^)+(0.0504P)^2^+0.1317P] where P=(Fo^2^+2Fc^2^)/3'
_refine_ls_weighting_scheme calc
_refine_ls_wR_factor_gt 0.0817
_refine_ls_wR_factor_ref 0.0818
_reflns_Friedel_coverage 0.669
_reflns_Friedel_fraction_full 0.998
_reflns_Friedel_fraction_max 0.978
_reflns_number_gt 2220
_reflns_number_total 2246
_reflns_threshold_expression 'I > 2\s(I)'
_cod_data_source_file np6b00218_si_002.cif
_cod_data_source_block shelxl
_cod_database_code 1553293
_shelx_space_group_comment
;
The symmetry employed for this shelxl refinement is uniquely defined
by the following loop, which should always be used as a source of
symmetry information in preference to the above space-group names.
They are only intended as comments.
;
_shelx_estimated_absorpt_t_min 0.753
_shelx_estimated_absorpt_t_max 0.788
_shelxl_version_number 2013-4

loop_
_space_group_symop_operation_xyz
'x, y, z'
'-x+1/2, -y, z+1/2'
'x+1/2, -y+1/2, -z'
'-x, y+1/2, -z+1/2'

loop_
_atom_site_label
_atom_site_type_symbol
_atom_site_fract_x
_atom_site_fract_y
_atom_site_fract_z
_atom_site_U_iso_or_equiv
_atom_site_adp_type
_atom_site_occupancy
_atom_site_site_symmetry_order
_atom_site_calc_flag
_atom_site_refinement_flags_posn
_atom_site_refinement_flags_adp
O3 O 0.9675(2) -0.62038(19) 0.02496(6) 0.0495(4) Uani 1 1 d . .
O2 O 1.41273(19) -0.22787(19) 0.07333(6) 0.0467(3) Uani 1 1 d . .
O1 O 0.6864(3) 0.2421(2) 0.10662(6) 0.0597(4) Uani 1 1 d . .
H1 H 0.7221 0.2752 0.0763 0.089 Uiso 1 1 calc R U
N1 N 0.8058(2) -0.1258(2) 0.09115(6) 0.0386(3) Uani 1 1 d . .
H1A H 0.6769 -0.1050 0.0954 0.046 Uiso 1 1 calc R U
C11 C 1.0676(2) -0.3299(2) 0.06165(6) 0.0319(3) Uani 1 1 d . .
C7 C 0.8584(3) 0.1738(2) 0.13521(7) 0.0419(4) Uani 1 1 d . .
H7 H 0.9646 0.2697 0.1360 0.050 Uiso 1 1 calc R U
C9 C 1.1467(3) -0.0277(2) 0.09988(7) 0.0362(4) Uani 1 1 d . .
H9 H 1.2397 0.0644 0.1093 0.043 Uiso 1 1 calc R U
C6 C 0.7950(3) 0.1294(2) 0.19273(7) 0.0419(4) Uani 1 1 d . .
C8 C 0.9443(3) 0.0033(2) 0.10746(6) 0.0352(4) Uani 1 1 d . .
C12 C 0.8667(3) -0.2850(2) 0.06851(7) 0.0368(4) Uani 1 1 d . .
H12 H 0.7673 -0.3684 0.0570 0.044 Uiso 1 1 calc R U
C13 C 1.1103(3) -0.5158(2) 0.03804(7) 0.0367(4) Uani 1 1 d . .
N2 N 1.3061(3) -0.5610(2) 0.03335(7) 0.0515(4) Uani 1 1 d . .
H2A H 1.3399 -0.6675 0.0207 0.062 Uiso 1 1 calc R U
H2B H 1.3997 -0.4838 0.0430 0.062 Uiso 1 1 calc R U
C10 C 1.2232(2) -0.1980(2) 0.07772(6) 0.0335(3) Uani 1 1 d . .
C1 C 0.6056(4) 0.0521(3) 0.20454(9) 0.0559(5) Uani 1 1 d . .
H1B H 0.5141 0.0261 0.1767 0.067 Uiso 1 1 calc R U
C5 C 0.9306(4) 0.1633(3) 0.23482(9) 0.0561(5) Uani 1 1 d . .
H5 H 1.0593 0.2129 0.2276 0.067 Uiso 1 1 calc R U
C2 C 0.5519(4) 0.0134(4) 0.25757(11) 0.0701(7) Uani 1 1 d . .
H2 H 0.4243 -0.0377 0.2652 0.084 Uiso 1 1 calc R U
C4 C 0.8748(5) 0.1236(4) 0.28761(9) 0.0726(7) Uani 1 1 d . .
H4 H 0.9664 0.1472 0.3156 0.087 Uiso 1 1 calc R U
C3 C 0.6869(5) 0.0503(3) 0.29895(9) 0.0738(8) Uani 1 1 d . .
H3 H 0.6502 0.0254 0.3346 0.089 Uiso 1 1 calc R U

loop_
_atom_site_aniso_label
_atom_site_aniso_U_11
_atom_site_aniso_U_22
_atom_site_aniso_U_33
_atom_site_aniso_U_23
_atom_site_aniso_U_13
_atom_site_aniso_U_12
O3 0.0530(8) 0.0373(7) 0.0583(8) -0.0120(6) -0.0051(6) -0.0069(6)
O2 0.0278(6) 0.0489(7) 0.0634(8) -0.0113(6) 0.0013(5) 0.0009(6)
O1 0.0667(9) 0.0592(9) 0.0531(8) 0.0021(7) 0.0036(7) 0.0308(8)
N1 0.0282(7) 0.0389(7) 0.0487(8) -0.0075(6) 0.0007(6) 0.0018(6)
C11 0.0309(8) 0.0317(8) 0.0332(7) -0.0034(6) -0.0010(6) 0.0006(6)
C7 0.0461(10) 0.0331(8) 0.0466(9) -0.0032(7) 0.0061(7) 0.0051(7)
C9 0.0336(8) 0.0328(8) 0.0421(8) -0.0042(6) -0.0007(6) -0.0032(7)
C6 0.0489(10) 0.0323(8) 0.0446(9) -0.0072(7) 0.0057(8) 0.0026(8)
C8 0.0366(9) 0.0325(8) 0.0366(8) -0.0012(6) -0.0003(6) 0.0017(7)
C12 0.0315(8) 0.0366(8) 0.0424(8) -0.0060(7) -0.0026(6) -0.0017(7)
C13 0.0427(9) 0.0337(8) 0.0335(7) -0.0036(6) -0.0018(7) 0.0012(7)
N2 0.0466(9) 0.0413(8) 0.0666(10) -0.0204(8) 0.0005(8) 0.0088(8)
C10 0.0293(8) 0.0357(8) 0.0354(7) -0.0018(6) 0.0004(6) -0.0010(7)
C1 0.0545(12) 0.0579(12) 0.0554(11) -0.0052(10) 0.0067(9) -0.0056(11)
C5 0.0642(13) 0.0497(11) 0.0543(11) -0.0108(9) -0.0029(10) -0.0029(11)
C2 0.0779(18) 0.0607(13) 0.0716(15) 0.0014(11) 0.0282(14) -0.0051(13)
C4 0.105(2) 0.0661(14) 0.0470(11) -0.0114(11) -0.0076(13) -0.0020(15)
C3 0.116(2) 0.0582(13) 0.0476(11) -0.0027(10) 0.0205(14) 0.0062(16)

loop_
_atom_type_symbol
_atom_type_description
_atom_type_scat_dispersion_real
_atom_type_scat_dispersion_imag
_atom_type_scat_source
C C 0.0181 0.0091 'International Tables Vol C Tables 4.2.6.8 and 6.1.1.4'
H H 0.0000 0.0000 'International Tables Vol C Tables 4.2.6.8 and 6.1.1.4'
N N 0.0311 0.0180 'International Tables Vol C Tables 4.2.6.8 and 6.1.1.4'
O O 0.0492 0.0322 'International Tables Vol C Tables 4.2.6.8 and 6.1.1.4'

loop_
_geom_angle_atom_site_label_1
_geom_angle_atom_site_label_2
_geom_angle_atom_site_label_3
_geom_angle
C7 O1 H1 109.5
C12 N1 C8 121.11(14)
C12 N1 H1A 119.4
C8 N1 H1A 119.4
C12 C11 C10 118.92(15)
C12 C11 C13 116.32(15)
C10 C11 C13 124.76(15)
O1 C7 C6 109.04(16)
O1 C7 C8 110.51(15)
C6 C7 C8 110.64(15)
O1 C7 H7 108.9
C6 C7 H7 108.9
C8 C7 H7 108.9
C8 C9 C10 122.26(16)
C8 C9 H9 118.9
C10 C9 H9 118.9
C1 C6 C5 118.75(19)
C1 C6 C7 121.74(18)
C5 C6 C7 119.49(19)
C9 C8 N1 119.55(15)
C9 C8 C7 123.89(17)
N1 C8 C7 116.53(16)
N1 C12 C11 122.84(15)
N1 C12 H12 118.6
C11 C12 H12 118.6
O3 C13 N2 123.36(17)
O3 C13 C11 120.71(16)
N2 C13 C11 115.91(16)
C13 N2 H2A 120.0
C13 N2 H2B 120.0
H2A N2 H2B 120.0
O2 C10 C9 121.35(15)
O2 C10 C11 123.44(15)
C9 C10 C11 115.21(14)
C2 C1 C6 120.4(2)
C2 C1 H1B 119.8
C6 C1 H1B 119.8
C4 C5 C6 120.2(2)
C4 C5 H5 119.9
C6 C5 H5 119.9
C3 C2 C1 120.2(2)
C3 C2 H2 119.9
C1 C2 H2 119.9
C3 C4 C5 120.7(2)
C3 C4 H4 119.7
C5 C4 H4 119.7
C4 C3 C2 119.8(2)
C4 C3 H3 120.1
C2 C3 H3 120.1

loop_
_geom_bond_atom_site_label_1
_geom_bond_atom_site_label_2
_geom_bond_distance
O3 C13 1.242(2)
O2 C10 1.259(2)
O1 C7 1.415(2)
O1 H1 0.8200
N1 C12 1.340(2)
N1 C8 1.361(2)
N1 H1A 0.8600
C11 C12 1.360(2)
C11 C10 1.448(2)
C11 C13 1.492(2)
C7 C6 1.515(2)
C7 C8 1.518(2)
C7 H7 0.9800
C9 C8 1.351(2)
C9 C10 1.437(2)
C9 H9 0.9300
C6 C1 1.387(3)
C6 C5 1.387(3)
C12 H12 0.9300
C13 N2 1.323(3)
N2 H2A 0.8600
N2 H2B 0.8600
C1 C2 1.385(3)
C1 H1B 0.9300
C5 C4 1.384(3)
C5 H5 0.9300
C2 C3 1.376(4)
C2 H2 0.9300
C4 C3 1.364(4)
C4 H4 0.9300
C3 H3 0.9300

loop_
_geom_hbond_atom_site_label_D
_geom_hbond_atom_site_label_H
_geom_hbond_atom_site_label_A
_geom_hbond_distance_DH
_geom_hbond_distance_HA
_geom_hbond_distance_DA
_geom_hbond_angle_DHA
_geom_hbond_site_symmetry_A
O1 H1 O3 0.82 2.18 2.902(2) 147.3 1_565
N1 H1A O2 0.86 2.01 2.7030(19) 136.4 1_455
N2 H2A O3 0.86 2.08 2.915(2) 163.9 3_535
N2 H2B O2 0.86 2.00 2.695(2) 137.3 .

loop_
_geom_torsion_atom_site_label_1
_geom_torsion_atom_site_label_2
_geom_torsion_atom_site_label_3
_geom_torsion_atom_site_label_4
_geom_torsion
O1 C7 C6 C1 38.2(2)
C8 C7 C6 C1 -83.6(2)
O1 C7 C6 C5 -143.05(18)
C8 C7 C6 C5 95.2(2)
C10 C9 C8 N1 -3.5(3)
C10 C9 C8 C7 174.40(15)
C12 N1 C8 C9 1.2(3)
C12 N1 C8 C7 -176.92(15)
O1 C7 C8 C9 136.87(18)
C6 C7 C8 C9 -102.3(2)
O1 C7 C8 N1 -45.1(2)
C6 C7 C8 N1 75.7(2)
C8 N1 C12 C11 1.7(3)
C10 C11 C12 N1 -2.2(3)
C13 C11 C12 N1 177.37(15)
C12 C11 C13 O3 1.0(2)
C10 C11 C13 O3 -179.52(16)
C12 C11 C13 N2 -177.61(16)
C10 C11 C13 N2 1.9(2)
C8 C9 C10 O2 -176.58(18)
C8 C9 C10 C11 3.0(2)
C12 C11 C10 O2 179.40(17)
C13 C11 C10 O2 -0.1(3)
C12 C11 C10 C9 -0.1(2)
C13 C11 C10 C9 -179.61(15)
C5 C6 C1 C2 1.3(3)
C7 C6 C1 C2 -179.9(2)
C1 C6 C5 C4 -1.2(3)
C7 C6 C5 C4 180.0(2)
C6 C1 C2 C3 -0.4(4)
C6 C5 C4 C3 0.2(4)
C5 C4 C3 C2 0.7(4)
C1 C2 C3 C4 -0.6(4)
